data_2016553
loop_
_publ_author_name
'Orozco, Fab\'ian'
'Insuasty, Braulio'
'Low, John N.'
'Cobo, Justo'
'Glidewell, Christopher'

_publ_section_title
;
 Hydrogen-bonded sheet structures in neutral, anionic and hydrated
 6-amino-2-(morpholin-4-yl)-5-nitrosopyrimidines
;
_journal_coeditor_code GG3151
_journal_issue 4
_journal_name_full 'Acta Crystallographica Section C'
_journal_page_first o220
_journal_page_last o225
_journal_paper_doi 10.1107/S0108270108005076
_journal_volume 64
_journal_year 2008
_chemical_formula_iupac 'C9 H13 N5 O3'
_chemical_formula_moiety 'C9 H13 N5 O3'
_chemical_formula_sum 'C9 H13 N5 O3'
_chemical_formula_weight 239.24
_chemical_name_systematic
;
6-amino-3-methyl-2-(morpholin-4-yl)-5-nitrosopyrimidin-4(3H)-one
;
_space_group_IT_number 14
_symmetry_cell_setting monoclinic
_symmetry_space_group_name_Hall '-P 2yn'
_symmetry_space_group_name_H-M 'P 1 21/n 1'
_atom_sites_solution_hydrogens geom
_atom_sites_solution_primary direct
_atom_sites_solution_secondary difmap
_cell_angle_alpha 90.00
_cell_angle_beta 105.649(3)
_cell_angle_gamma 90.00
_cell_formula_units_Z 4
_cell_length_a 8.9122(6)
_cell_length_b 11.9051(7)
_cell_length_c 10.4111(4)
_cell_measurement_reflns_used 2445
_cell_measurement_temperature 120(2)
_cell_measurement_theta_max 27.50
_cell_measurement_theta_min 3.18
_cell_volume 1063.68(10)
_computing_cell_refinement 'DIRAX/LSQ (Duisenberg <i>et al.</i>,  2000)'
_computing_data_collection 'COLLECT (Hooft, 1999)'
_computing_data_reduction 'EVALCCD (Duisenberg <i>et al.</i>,  2003)'
_computing_molecular_graphics 'PLATON (Spek, 2003)'
_computing_publication_material 'SHELXL97 (Sheldrick, 2008) and PRPKAPPA (Ferguson, 1999)'
_computing_structure_refinement 'OSCAIL (McArdle, 2003) and SHELXL97 (Sheldrick, 2008)'
_computing_structure_solution 'SIR2004 (Burla <i>et al.</i>,  2005)'
_diffrn_ambient_temperature 120(2)
_diffrn_detector_area_resol_mean 9.091
_diffrn_measured_fraction_theta_full 0.998
_diffrn_measured_fraction_theta_max 0.998
_diffrn_measurement_device_type 'Bruker--Nonius KappaCCD'
_diffrn_measurement_method '\f and \w'
_diffrn_radiation_monochromator graphite
_diffrn_radiation_source 'Bruker-Nonius FR591 rotating anode'
_diffrn_radiation_type 'Mo K\a'
_diffrn_radiation_wavelength 0.71073
_diffrn_reflns_av_R_equivalents 0.0682
_diffrn_reflns_av_sigmaI/netI 0.0447
_diffrn_reflns_limit_h_max 11
_diffrn_reflns_limit_h_min -11
_diffrn_reflns_limit_k_max 15
_diffrn_reflns_limit_k_min -15
_diffrn_reflns_limit_l_max 13
_diffrn_reflns_limit_l_min -13
_diffrn_reflns_number 25676
_diffrn_reflns_theta_full 27.50
_diffrn_reflns_theta_max 27.50
_diffrn_reflns_theta_min 3.18
_diffrn_standards_decay_% 0
_diffrn_standards_number 0
_exptl_absorpt_coefficient_mu 0.115
_exptl_absorpt_correction_T_max 0.972
_exptl_absorpt_correction_T_min 0.959
_exptl_absorpt_correction_type multi-scan
_exptl_absorpt_process_details '(SADABS; Sheldrick, 2003)'
_exptl_crystal_colour violet
_exptl_crystal_density_diffrn 1.494
_exptl_crystal_density_method 'not measured'
_exptl_crystal_description block
_exptl_crystal_F_000 504
_exptl_crystal_size_max 0.41
_exptl_crystal_size_mid 0.28
_exptl_crystal_size_min 0.25
_refine_diff_density_max 0.330
_refine_diff_density_min -0.312
_refine_ls_extinction_method none
_refine_ls_goodness_of_fit_ref 1.063
_refine_ls_hydrogen_treatment constr
_refine_ls_matrix_type full
_refine_ls_number_parameters 155
_refine_ls_number_reflns 2445
_refine_ls_number_restraints 0
_refine_ls_restrained_S_all 1.063
_refine_ls_R_factor_all 0.1084
_refine_ls_R_factor_gt 0.0544
_refine_ls_shift/su_max 0.000
_refine_ls_shift/su_mean 0.000
_refine_ls_structure_factor_coef Fsqd
_refine_ls_weighting_details 'w=1/[\s^2^(Fo^2^)+(0.0708P)^2^+0.8671P] where P=(Fo^2^+2Fc^2^)/3'
_refine_ls_weighting_scheme calc
_refine_ls_wR_factor_gt 0.1247
_refine_ls_wR_factor_ref 0.1591
_reflns_number_gt 1516
_reflns_number_total 2445
_reflns_threshold_expression I>2\s(I)
_cod_data_source_file gg3151.cif
_cod_data_source_block I
_cod_depositor_comments
;
The following automatic conversions were performed:
'_exptl_absorpt_correction_type' value 'Multi-scan' changed to
'multi-scan' according to
'/home/saulius/struct/CIF-dictionaries/cif_core.dic' dictionary named
'cif_core.dic' version 2.4.1 from 2010-06-29.

Automatic conversion script
Id: cif_fix_enum 1527 2010-12-29 10:47:43Z saulius 

The following automatic conversions were performed:

'_exptl_absorpt_correction_type' value 'Multi-scan' changed to
'multi-scan' according to
/home/saulius/struct/CIF-dictionaries/cif_core.dic dictionary named
'cif_core.dic' version 2.4.1 from 2010-06-29.

Automatic conversion script
Id: cif_fix_values 1715 2011-07-08 13:25:40Z adriana 
;
_cod_original_sg_symbol_H-M 'P 21/n'
_cod_database_code 2016553
_cod_database_fobs_code 2016553

loop_
_symmetry_equiv_pos_as_xyz
'x, y, z'
'-x+1/2, y+1/2, -z+1/2'
'-x, -y, -z'
'x-1/2, -y-1/2, z-1/2'

loop_
_atom_site_type_symbol
_atom_site_label
_atom_site_fract_x
_atom_site_fract_y
_atom_site_fract_z
_atom_site_U_iso_or_equiv
_atom_site_adp_type
_atom_site_calc_flag
_atom_site_refinement_flags
_atom_site_occupancy
O O4 0.5236(2) 0.28531(14) 0.73638(16) 0.0274(4) Uani d . 1
O O5 0.7727(2) 0.56211(15) 0.86723(17) 0.0316(5) Uani d . 1
O O24 0.6049(2) 0.21552(14) 0.07493(16) 0.0278(4) Uani d . 1
N N1 0.7099(2) 0.45427(16) 0.47610(18) 0.0220(5) Uani d . 1
N N3 0.5643(2) 0.30250(16) 0.53066(19) 0.0213(5) Uani d . 1
N N5 0.6951(2) 0.47256(18) 0.82890(19) 0.0267(5) Uani d . 1
N N6 0.8104(2) 0.59112(16) 0.6285(2) 0.0255(5) Uani d . 1
N N21 0.6243(2) 0.31120(16) 0.32630(18) 0.0233(5) Uani d . 1
C C2 0.6354(3) 0.3583(2) 0.4473(2) 0.0213(5) Uani d . 1
C C3 0.4453(3) 0.2144(2) 0.4835(2) 0.0259(6) Uani d . 1
C C4 0.5835(3) 0.3391(2) 0.6634(2) 0.0222(5) Uani d . 1
C C5 0.6740(3) 0.4408(2) 0.7000(2) 0.0210(5) Uani d . 1
C C6 0.7298(3) 0.49742(19) 0.6002(2) 0.0217(5) Uani d . 1
C C22 0.6690(3) 0.1928(2) 0.3140(2) 0.0250(6) Uani d . 1
C C23 0.5760(3) 0.1495(2) 0.1796(2) 0.0284(6) Uani d . 1
C C25 0.5671(3) 0.3316(2) 0.0870(2) 0.0264(6) Uani d . 1
C C26 0.6585(3) 0.3795(2) 0.2200(2) 0.0254(6) Uani d . 1
H H3A 0.4048 0.2192 0.3864 0.039 Uiso calc R 1
H H3B 0.3599 0.2253 0.5250 0.039 Uiso calc R 1
H H3C 0.4924 0.1404 0.5080 0.039 Uiso calc R 1
H H6A 0.8488 0.6231 0.5680 0.031 Uiso calc R 1
H H6B 0.8260 0.6218 0.7079 0.031 Uiso calc R 1
H H22A 0.6466 0.1472 0.3862 0.030 Uiso calc R 1
H H22B 0.7819 0.1877 0.3215 0.030 Uiso calc R 1
H H23A 0.6049 0.0704 0.1689 0.034 Uiso calc R 1
H H23B 0.4635 0.1518 0.1745 0.034 Uiso calc R 1
H H25A 0.4541 0.3388 0.0784 0.032 Uiso calc R 1
H H25B 0.5909 0.3751 0.0138 0.032 Uiso calc R 1
H H26A 0.7714 0.3775 0.2270 0.030 Uiso calc R 1
H H26B 0.6278 0.4586 0.2281 0.030 Uiso calc R 1

loop_
_atom_site_aniso_label
_atom_site_aniso_U_11
_atom_site_aniso_U_22
_atom_site_aniso_U_33
_atom_site_aniso_U_12
_atom_site_aniso_U_13
_atom_site_aniso_U_23
O4 0.0303(10) 0.0281(9) 0.0263(9) -0.0014(8) 0.0120(8) 0.0044(7)
O5 0.0342(10) 0.0344(11) 0.0258(10) -0.0024(8) 0.0076(8) -0.0067(8)
O24 0.0336(10) 0.0282(9) 0.0228(9) 0.0014(8) 0.0098(7) -0.0017(7)
N1 0.0250(11) 0.0231(11) 0.0179(10) 0.0002(9) 0.0060(8) 0.0004(8)
N3 0.0201(10) 0.0237(11) 0.0212(10) -0.0010(8) 0.0075(8) 0.0005(8)
N5 0.0277(11) 0.0284(12) 0.0241(11) 0.0024(9) 0.0071(9) -0.0021(9)
N6 0.0351(12) 0.0228(11) 0.0196(10) -0.0038(9) 0.0089(9) -0.0009(8)
N21 0.0305(11) 0.0223(11) 0.0185(10) -0.0013(9) 0.0091(8) -0.0006(8)
C2 0.0198(12) 0.0237(13) 0.0199(12) 0.0014(10) 0.0049(9) 0.0023(10)
C3 0.0248(13) 0.0267(13) 0.0262(13) -0.0030(11) 0.0070(10) -0.0006(10)
C4 0.0222(12) 0.0246(13) 0.0198(12) 0.0045(10) 0.0060(10) 0.0027(10)
C5 0.0207(12) 0.0257(13) 0.0173(12) 0.0030(10) 0.0062(9) 0.0006(9)
C6 0.0223(12) 0.0218(12) 0.0211(12) 0.0046(10) 0.0059(10) 0.0025(10)
C22 0.0256(13) 0.0248(13) 0.0252(13) 0.0014(10) 0.0080(10) 0.0006(10)
C23 0.0346(14) 0.0244(13) 0.0277(13) -0.0036(11) 0.0108(11) -0.0046(10)
C25 0.0319(14) 0.0269(13) 0.0211(13) 0.0044(11) 0.0083(10) 0.0009(10)
C26 0.0327(14) 0.0240(13) 0.0208(12) -0.0017(11) 0.0095(10) 0.0005(10)

loop_
_atom_type_symbol
_atom_type_description
_atom_type_scat_dispersion_real
_atom_type_scat_dispersion_imag
_atom_type_scat_source
C C 0.0033 0.0016 'International Tables Vol C Tables 4.2.6.8 and 6.1.1.4'
H H 0.0000 0.0000 'International Tables Vol C Tables 4.2.6.8 and 6.1.1.4'
N N 0.0061 0.0033 'International Tables Vol C Tables 4.2.6.8 and 6.1.1.4'
O O 0.0106 0.0060 'International Tables Vol C Tables 4.2.6.8 and 6.1.1.4'

loop_
_geom_angle_atom_site_label_1
_geom_angle_atom_site_label_2
_geom_angle_atom_site_label_3
_geom_angle
_geom_angle_publ_flag
C23 O24 C25 111.72(18) no
C2 N1 C6 118.31(19) no
C2 N3 C4 120.8(2) no
C2 N3 C3 123.00(19) no
C4 N3 C3 115.47(18) no
O5 N5 C5 117.5(2) no
C6 N6 H6A 120.0 no
C6 N6 H6B 120.0 no
H6A N6 H6B 120.0 no
C2 N21 C26 119.48(19) no
C2 N21 C22 121.29(19) no
C26 N21 C22 110.30(18) no
N1 C2 N21 118.4(2) no
N1 C2 N3 124.5(2) no
N21 C2 N3 117.1(2) no
N3 C3 H3A 109.5 no
N3 C3 H3B 109.5 no
H3A C3 H3B 109.5 no
N3 C3 H3C 109.5 no
H3A C3 H3C 109.5 no
H3B C3 H3C 109.5 no
O4 C4 N3 119.2(2) no
O4 C4 C5 125.5(2) no
N3 C4 C5 115.26(19) no
N5 C5 C6 127.0(2) no
N5 C5 C4 114.3(2) no
C6 C5 C4 118.7(2) no
N6 C6 N1 117.2(2) no
N6 C6 C5 120.7(2) no
N1 C6 C5 122.0(2) no
N21 C22 C23 108.2(2) no
N21 C22 H22A 110.1 no
C23 C22 H22A 110.1 no
N21 C22 H22B 110.1 no
C23 C22 H22B 110.1 no
H22A C22 H22B 108.4 no
O24 C23 C22 110.7(2) no
O24 C23 H23A 109.5 no
C22 C23 H23A 109.5 no
O24 C23 H23B 109.5 no
C22 C23 H23B 109.5 no
H23A C23 H23B 108.1 no
O24 C25 C26 111.2(2) no
O24 C25 H25A 109.4 no
C26 C25 H25A 109.4 no
O24 C25 H25B 109.4 no
C26 C25 H25B 109.4 no
H25A C25 H25B 108.0 no
N21 C26 C25 108.1(2) no
N21 C26 H26A 110.1 no
C25 C26 H26A 110.1 no
N21 C26 H26B 110.1 no
C25 C26 H26B 110.1 no
H26A C26 H26B 108.4 no

loop_
_geom_bond_atom_site_label_1
_geom_bond_atom_site_label_2
_geom_bond_distance
_geom_bond_publ_flag
O24 C23 1.422(3) no
O24 C25 1.436(3) no
O4 C4 1.221(3) no
O5 N5 1.275(3) no
N1 C2 1.315(3) no
N1 C6 1.357(3) no
N3 C2 1.376(3) no
N3 C4 1.415(3) no
N3 C3 1.478(3) no
N5 C5 1.358(3) no
N6 C6 1.316(3) no
N6 H6A 0.88 no
N6 H6B 0.88 no
N21 C2 1.358(3) no
N21 C26 1.470(3) no
N21 C22 1.480(3) no
C3 H3A 0.98 no
C3 H3B 0.98 no
C3 H3C 0.98 no
C4 C5 1.447(3) no
C5 C6 1.435(3) no
C22 C23 1.512(3) no
C22 H22A 0.99 no
C22 H22B 0.99 no
C23 H23A 0.99 no
C23 H23B 0.99 no
C25 C26 1.516(3) no
C25 H25A 0.99 no
C25 H25B 0.99 no
C26 H26A 0.99 no
C26 H26B 0.99 no

loop_
_geom_hbond_atom_site_label_D
_geom_hbond_atom_site_label_H
_geom_hbond_atom_site_label_A
_geom_hbond_site_symmetry_A
_geom_hbond_distance_DH
_geom_hbond_distance_HA
_geom_hbond_distance_DA
_geom_hbond_angle_DHA
_geom_hbond_publ_flag
N6 H6A O24 2_655 0.88 1.98 2.848(3) 168 y
N6 H6B O5 . 0.88 1.98 2.619(3) 129 y
N6 H6B O4 2_656 0.88 2.35 2.896(3) 121 y

loop_
_geom_torsion_atom_site_label_1
_geom_torsion_atom_site_label_2
_geom_torsion_atom_site_label_3
_geom_torsion_atom_site_label_4
_geom_torsion
_geom_torsion_publ_flag
C6 N1 C2 N21 -175.7(2) no
C6 N1 C2 N3 5.7(3) no
C26 N21 C2 N1 -15.5(3) no
C22 N21 C2 N1 128.6(2) no
C26 N21 C2 N3 163.2(2) no
C22 N21 C2 N3 -52.7(3) no
C4 N3 C2 N1 -8.0(3) no
C3 N3 C2 N1 161.9(2) no
C4 N3 C2 N21 173.4(2) no
C3 N3 C2 N21 -16.8(3) no
C2 N3 C4 O4 -177.3(2) no
C3 N3 C4 O4 12.1(3) no
C2 N3 C4 C5 3.4(3) no
C3 N3 C4 C5 -167.2(2) no
O5 N5 C5 C6 0.0(3) no
O5 N5 C5 C4 -179.4(2) no
O4 C4 C5 N5 2.7(3) no
N3 C4 C5 N5 -178.07(19) no
O4 C4 C5 C6 -176.8(2) no
N3 C4 C5 C6 2.5(3) no
C2 N1 C6 N6 177.2(2) no
C2 N1 C6 C5 0.8(3) no
N5 C5 C6 N6 -0.4(4) no
C4 C5 C6 N6 178.9(2) no
N5 C5 C6 N1 175.9(2) no
C4 C5 C6 N1 -4.8(3) no
C2 N21 C22 C23 152.8(2) no
C26 N21 C22 C23 -60.2(2) no
C25 O24 C23 C22 -58.3(3) no
N21 C22 C23 O24 58.7(3) no
C23 O24 C25 C26 57.8(3) no
C2 N21 C26 C25 -152.9(2) no
C22 N21 C26 C25 59.4(3) no
O24 C25 C26 N21 -57.4(3) no

loop_
_cod_related_entry_id
_cod_related_entry_database
_cod_related_entry_code
1 ChemSpider 21118310
